data_4514320
loop_
_publ_author_name
'Longwitz, Lars'
'Steinbauer, Johannes'
'Spannenberg, Anke'
'Werner, Thomas'

_publ_section_title
;
 Calcium-Based Catalytic System for the Synthesis of Bio-Derived Cyclic
 Carbonates under Mild Conditions
;
_journal_issue 1
_journal_name_full 'ACS Catalysis'
_journal_page_first 665
_journal_paper_doi 10.1021/acscatal.7b03367
_journal_volume 8
_journal_year 2017
_chemical_formula_sum 'C18 H43.6 Ca I2 N6 O6.8'
_chemical_formula_weight 746.87
_space_group_crystal_system monoclinic
_space_group_IT_number 14
_space_group_name_Hall '-P 2ybc'
_space_group_name_H-M_alt 'P 1 21/c 1'
_symmetry_space_group_name_Hall '-P 2ybc'
_symmetry_space_group_name_H-M 'P 1 21/c 1'
_atom_sites_solution_hydrogens mixed
_audit_creation_method SHELXL-2014/7
_cell_angle_alpha 90
_cell_angle_beta 101.8605(7)
_cell_angle_gamma 90
_cell_formula_units_Z 4
_cell_length_a 12.5906(2)
_cell_length_b 22.4298(4)
_cell_length_c 11.6710(2)
_cell_measurement_reflns_used 9842
_cell_measurement_temperature 150(2)
_cell_measurement_theta_max 30.57
_cell_measurement_theta_min 2.35
_cell_volume 3225.58(10)
_computing_cell_refinement 'SAINT (Bruker, 2013)'
_computing_data_collection 'APEX2 (Bruker, 2014)'
_computing_data_reduction SAINT
_computing_structure_refinement 'SHELXL-2014/7 (Sheldrick, 2015)'
_computing_structure_solution 'SHELXS-97 (Sheldrick, 2008)'
_diffrn_ambient_temperature 150(2)
_diffrn_detector_area_resol_mean 8.3333
_diffrn_measured_fraction_theta_full 0.999
_diffrn_measured_fraction_theta_max 1.000
_diffrn_measurement_device_type 'Bruker APEX-II CCD'
_diffrn_measurement_method '\f and \w scans'
_diffrn_radiation_type MoK\a
_diffrn_radiation_wavelength 0.71073
_diffrn_reflns_av_R_equivalents 0.0221
_diffrn_reflns_av_unetI/netI 0.0180
_diffrn_reflns_Laue_measured_fraction_full 0.999
_diffrn_reflns_Laue_measured_fraction_max 1.000
_diffrn_reflns_limit_h_max 16
_diffrn_reflns_limit_h_min -16
_diffrn_reflns_limit_k_max 29
_diffrn_reflns_limit_k_min -29
_diffrn_reflns_limit_l_max 15
_diffrn_reflns_limit_l_min -15
_diffrn_reflns_number 36482
_diffrn_reflns_point_group_measured_fraction_full 0.999
_diffrn_reflns_point_group_measured_fraction_max 1.000
_diffrn_reflns_theta_full 25.242
_diffrn_reflns_theta_max 28.000
_diffrn_reflns_theta_min 1.816
_diffrn_source 'fine-focus sealed tube'
_exptl_absorpt_coefficient_mu 2.148
_exptl_absorpt_correction_T_max 0.54
_exptl_absorpt_correction_T_min 0.47
_exptl_absorpt_correction_type multi-scan
_exptl_absorpt_process_details 'SADABS (Bruker, 2014)'
_exptl_crystal_colour colourless
_exptl_crystal_density_diffrn 1.538
_exptl_crystal_description prism
_exptl_crystal_F_000 1496
_exptl_crystal_size_max 0.496
_exptl_crystal_size_mid 0.431
_exptl_crystal_size_min 0.326
_refine_diff_density_max 1.063
_refine_diff_density_min -0.786
_refine_diff_density_rms 0.071
_refine_ls_extinction_method none
_refine_ls_goodness_of_fit_ref 1.048
_refine_ls_hydrogen_treatment mixed
_refine_ls_matrix_type full
_refine_ls_number_parameters 325
_refine_ls_number_reflns 7787
_refine_ls_number_restraints 3
_refine_ls_restrained_S_all 1.048
_refine_ls_R_factor_all 0.0285
_refine_ls_R_factor_gt 0.0239
_refine_ls_shift/su_max 0.002
_refine_ls_shift/su_mean 0.000
_refine_ls_structure_factor_coef Fsqd
_refine_ls_weighting_details 'w=1/[\s^2^(Fo^2^)+(0.0244P)^2^+2.2342P] where P=(Fo^2^+2Fc^2^)/3'
_refine_ls_weighting_scheme calc
_refine_ls_wR_factor_gt 0.0554
_refine_ls_wR_factor_ref 0.0576
_reflns_Friedel_coverage 0.000
_reflns_number_gt 6961
_reflns_number_total 7787
_reflns_threshold_expression 'I > 2\s(I)'
_cod_data_source_file cs7b03367_si_003.cif
_cod_data_source_block AX1230
_cod_depositor_comments 'Adding full bibliography for 4514320--4514321.cif.'
_cod_original_formula_sum 'C18 H43.60 Ca I2 N6 O6.80'
_cod_database_code 4514320
_shelx_shelxl_version_number 2014/7
_shelx_space_group_comment
;
The symmetry employed for this shelxl refinement is uniquely defined
by the following loop, which should always be used as a source of
symmetry information in preference to the above space-group names.
They are only intended as comments.
;

loop_
_space_group_symop_operation_xyz
'x, y, z'
'-x, y+1/2, -z+1/2'
'-x, -y, -z'
'x, -y-1/2, z-1/2'

loop_
_atom_site_label
_atom_site_type_symbol
_atom_site_fract_x
_atom_site_fract_y
_atom_site_fract_z
_atom_site_U_iso_or_equiv
_atom_site_adp_type
_atom_site_occupancy
_atom_site_site_symmetry_order
_atom_site_calc_flag
_atom_site_refinement_flags_posn
_atom_site_refinement_flags_adp
_atom_site_refinement_flags_occupancy
C1 C 0.34986(17) 0.50674(9) 0.97498(17) 0.0281(4) Uani 1 1 d . . .
H1 H 0.3342 0.5004 1.0503 0.034 Uiso 1 1 calc R U .
C2 C 0.4113(3) 0.57334(13) 0.8406(2) 0.0541(7) Uani 1 1 d . . .
H2A H 0.3975 0.5382 0.7898 0.081 Uiso 1 1 calc R U .
H2B H 0.4882 0.5841 0.8528 0.081 Uiso 1 1 calc R U .
H2C H 0.3669 0.6067 0.8037 0.081 Uiso 1 1 calc R U .
C3 C 0.3953(2) 0.60747(11) 1.0386(2) 0.0512(7) Uani 1 1 d . . .
H3A H 0.3726 0.5931 1.1092 0.077 Uiso 1 1 calc R U .
H3B H 0.3498 0.6413 1.0060 0.077 Uiso 1 1 calc R U .
H3C H 0.4714 0.6201 1.0587 0.077 Uiso 1 1 calc R U .
C4 C 0.44370(16) 0.41337(9) 0.58841(18) 0.0277(4) Uani 1 1 d . . .
H4 H 0.3853 0.4302 0.5333 0.033 Uiso 1 1 calc R U .
C5 C 0.5516(2) 0.42451(11) 0.4402(2) 0.0387(5) Uani 1 1 d . . .
H5A H 0.4823 0.4387 0.3941 0.058 Uiso 1 1 calc R U .
H5B H 0.5772 0.3907 0.4002 0.058 Uiso 1 1 calc R U .
H5C H 0.6052 0.4567 0.4488 0.058 Uiso 1 1 calc R U .
C6 C 0.63113(17) 0.38127(11) 0.63449(19) 0.0352(5) Uani 1 1 d . . .
H6A H 0.6805 0.4137 0.6668 0.053 Uiso 1 1 calc R U .
H6B H 0.6687 0.3535 0.5916 0.053 Uiso 1 1 calc R U .
H6C H 0.6077 0.3601 0.6984 0.053 Uiso 1 1 calc R U .
C7 C 0.18676(17) 0.32462(9) 0.50668(18) 0.0310(4) Uani 1 1 d . . .
H7C H 0.2271 0.3496 0.4656 0.037 Uiso 1 1 calc R U .
C8 C 0.1076(2) 0.28133(12) 0.31903(19) 0.0436(6) Uani 1 1 d . . .
H8A H 0.1519 0.3119 0.2911 0.065 Uiso 1 1 calc R U .
H8B H 0.0313 0.2867 0.2807 0.065 Uiso 1 1 calc R U .
H8C H 0.1320 0.2417 0.3003 0.065 Uiso 1 1 calc R U .
C9 C 0.0524(2) 0.24858(12) 0.5015(2) 0.0496(6) Uani 1 1 d . . .
H9A H 0.0836 0.2084 0.5096 0.074 Uiso 1 1 calc R U .
H9B H -0.0213 0.2469 0.4537 0.074 Uiso 1 1 calc R U .
H9C H 0.0499 0.2644 0.5791 0.074 Uiso 1 1 calc R U .
C10 C 0.07175(17) 0.41263(9) 0.91089(19) 0.0307(4) Uani 1 1 d . . .
H10 H 0.1204 0.4323 0.9723 0.037 Uiso 1 1 calc R U .
C11 C -0.0626(2) 0.42159(14) 1.0312(2) 0.0524(7) Uani 1 1 d . . .
H11A H -0.0011 0.4391 1.0861 0.079 Uiso 1 1 calc R U .
H11B H -0.0904 0.3873 1.0680 0.079 Uiso 1 1 calc R U .
H11C H -0.1202 0.4515 1.0105 0.079 Uiso 1 1 calc R U .
C12 C -0.10730(18) 0.37375(11) 0.8365(2) 0.0414(5) Uani 1 1 d . . .
H12A H -0.1588 0.4037 0.7970 0.062 Uiso 1 1 calc R U .
H12B H -0.1463 0.3436 0.8725 0.062 Uiso 1 1 calc R U .
H12C H -0.0712 0.3547 0.7793 0.062 Uiso 1 1 calc R U .
C13 C 0.16532(17) 0.50765(9) 0.55197(18) 0.0299(4) Uani 1 1 d . . .
H13 H 0.1737 0.4985 0.4749 0.036 Uiso 1 1 calc R U .
C14 C 0.0916(3) 0.57344(15) 0.6789(3) 0.0592(8) Uani 1 1 d . . .
H14A H 0.1230 0.5437 0.7377 0.089 Uiso 1 1 calc R U .
H14B H 0.0136 0.5768 0.6762 0.089 Uiso 1 1 calc R U .
H14C H 0.1264 0.6121 0.6998 0.089 Uiso 1 1 calc R U .
C15 C 0.0662(2) 0.59339(12) 0.4653(3) 0.0539(7) Uani 1 1 d . . .
H15A H 0.0803 0.5751 0.3936 0.081 Uiso 1 1 calc R U .
H15B H 0.1014 0.6325 0.4766 0.081 Uiso 1 1 calc R U .
H15C H -0.0123 0.5982 0.4584 0.081 Uiso 1 1 calc R U .
C16 C 0.33069(16) 0.32541(9) 1.00630(17) 0.0270(4) Uani 1 1 d . . .
H16 H 0.2856 0.3530 1.0356 0.032 Uiso 1 1 calc R U .
C17 C 0.3890(2) 0.29119(11) 1.20617(18) 0.0372(5) Uani 1 1 d . . .
H17A H 0.3438 0.3246 1.2218 0.056 Uiso 1 1 calc R U .
H17B H 0.4628 0.2960 1.2525 0.056 Uiso 1 1 calc R U .
H17C H 0.3582 0.2537 1.2277 0.056 Uiso 1 1 calc R U .
C18 C 0.4649(2) 0.24766(11) 1.0447(2) 0.0459(6) Uani 1 1 d . . .
H18A H 0.4359 0.2073 1.0477 0.069 Uiso 1 1 calc R U .
H18B H 0.5365 0.2502 1.0969 0.069 Uiso 1 1 calc R U .
H18C H 0.4716 0.2568 0.9644 0.069 Uiso 1 1 calc R U .
Ca1 Ca 0.26878(3) 0.39871(2) 0.75976(3) 0.02109(8) Uani 1 1 d . . .
I1 I 0.23555(2) 0.45213(2) 0.25243(2) 0.03353(5) Uani 1 1 d . . .
I2 I 0.28866(2) 0.72433(2) 0.63614(2) 0.03773(5) Uani 1 1 d . . .
N1 N 0.38358(14) 0.55992(7) 0.95277(14) 0.0275(4) Uani 1 1 d . . .
N2 N 0.53698(13) 0.40581(7) 0.55550(14) 0.0255(3) Uani 1 1 d . . .
N3 N 0.11876(14) 0.28688(7) 0.44557(14) 0.0276(4) Uani 1 1 d . . .
N4 N -0.02732(13) 0.40218(8) 0.92578(15) 0.0295(4) Uani 1 1 d . . .
N5 N 0.10929(14) 0.55520(8) 0.56523(15) 0.0302(4) Uani 1 1 d . . .
N6 N 0.39213(14) 0.29010(7) 1.08203(14) 0.0264(3) Uani 1 1 d . . .
O1 O 0.33677(15) 0.46432(7) 0.90693(14) 0.0417(4) Uani 1 1 d . . .
O2 O 0.42717(12) 0.40004(7) 0.68607(13) 0.0376(4) Uani 1 1 d . . .
O3 O 0.20229(13) 0.33008(7) 0.61451(13) 0.0379(4) Uani 1 1 d . . .
O4 O 0.10588(12) 0.39870(8) 0.82271(14) 0.0406(4) Uani 1 1 d . . .
O5 O 0.20804(15) 0.47379(8) 0.63061(16) 0.0482(4) Uani 1 1 d . . .
O6 O 0.32728(13) 0.32530(6) 0.89938(12) 0.0328(3) Uani 1 1 d . . .
O7 O 0.1496(2) 0.78868(15) 0.3677(2) 0.0683(8) Uani 0.8 1 d D . P
H7A H 0.135(4) 0.7481(7) 0.355(3) 0.082 Uiso 0.8 1 d D U P
H7B H 0.198(3) 0.7905(16) 0.439(2) 0.082 Uiso 0.8 1 d D U P

loop_
_atom_site_aniso_label
_atom_site_aniso_U_11
_atom_site_aniso_U_22
_atom_site_aniso_U_33
_atom_site_aniso_U_23
_atom_site_aniso_U_13
_atom_site_aniso_U_12
C1 0.0299(11) 0.0307(10) 0.0238(9) -0.0020(8) 0.0057(8) -0.0042(8)
C2 0.073(2) 0.0535(16) 0.0363(13) 0.0110(11) 0.0128(13) -0.0185(14)
C3 0.0533(16) 0.0383(14) 0.0622(16) -0.0247(12) 0.0126(13) -0.0104(12)
C4 0.0237(10) 0.0256(10) 0.0341(10) -0.0026(8) 0.0063(8) -0.0005(8)
C5 0.0408(13) 0.0385(12) 0.0413(12) 0.0064(10) 0.0190(10) 0.0042(10)
C6 0.0236(10) 0.0431(13) 0.0369(11) -0.0067(9) 0.0017(9) 0.0039(9)
C7 0.0321(11) 0.0291(10) 0.0309(10) -0.0024(8) 0.0041(8) -0.0020(9)
C8 0.0487(15) 0.0528(15) 0.0258(10) -0.0118(10) -0.0002(10) 0.0041(12)
C9 0.0529(16) 0.0443(15) 0.0502(14) -0.0003(12) 0.0074(12) -0.0198(12)
C10 0.0223(10) 0.0328(11) 0.0366(11) 0.0019(9) 0.0048(8) -0.0001(8)
C11 0.0402(14) 0.0705(19) 0.0518(15) -0.0079(14) 0.0217(12) -0.0004(13)
C12 0.0270(11) 0.0466(14) 0.0470(13) 0.0059(11) -0.0008(10) -0.0065(10)
C13 0.0307(11) 0.0297(10) 0.0301(10) 0.0036(8) 0.0082(8) 0.0019(8)
C14 0.0613(18) 0.0694(19) 0.0542(16) -0.0228(14) 0.0291(14) -0.0005(15)
C15 0.0490(16) 0.0404(14) 0.0640(17) 0.0167(13) -0.0075(13) 0.0109(12)
C16 0.0277(10) 0.0228(9) 0.0295(9) 0.0028(8) 0.0031(8) 0.0007(8)
C17 0.0407(13) 0.0437(13) 0.0268(10) 0.0074(9) 0.0057(9) -0.0003(10)
C18 0.0548(16) 0.0357(13) 0.0458(13) 0.0034(10) 0.0070(11) 0.0220(11)
Ca1 0.02308(19) 0.02034(18) 0.01990(16) 0.00000(13) 0.00458(14) -0.00001(14)
I1 0.03989(9) 0.03464(8) 0.02761(7) 0.00108(5) 0.01052(6) 0.00168(6)
I2 0.03772(9) 0.04000(9) 0.03601(8) 0.00047(6) 0.00882(6) 0.00855(6)
N1 0.0289(9) 0.0268(9) 0.0260(8) -0.0024(7) 0.0035(7) -0.0039(7)
N2 0.0223(8) 0.0261(8) 0.0287(8) -0.0026(7) 0.0068(6) -0.0010(6)
N3 0.0282(9) 0.0270(9) 0.0263(8) -0.0054(7) 0.0029(7) -0.0005(7)
N4 0.0216(8) 0.0337(9) 0.0337(9) 0.0046(7) 0.0072(7) 0.0013(7)
N5 0.0272(9) 0.0304(9) 0.0333(9) 0.0010(7) 0.0073(7) 0.0047(7)
N6 0.0297(9) 0.0230(8) 0.0258(8) 0.0033(6) 0.0042(7) 0.0012(7)
O1 0.0548(11) 0.0298(8) 0.0391(9) -0.0124(7) 0.0068(8) -0.0091(7)
O2 0.0313(8) 0.0493(10) 0.0355(8) 0.0028(7) 0.0146(6) 0.0041(7)
O3 0.0453(9) 0.0353(8) 0.0285(7) -0.0089(6) -0.0031(7) 0.0000(7)
O4 0.0281(8) 0.0550(10) 0.0420(9) -0.0032(8) 0.0146(7) -0.0028(7)
O5 0.0498(11) 0.0382(9) 0.0538(10) 0.0203(8) 0.0039(8) 0.0097(8)
O6 0.0429(9) 0.0272(7) 0.0258(7) 0.0039(6) 0.0011(6) 0.0018(6)
O7 0.0484(15) 0.122(2) 0.0368(12) 0.0226(14) 0.0144(11) 0.0366(16)

loop_
_atom_type_symbol
_atom_type_description
_atom_type_scat_dispersion_real
_atom_type_scat_dispersion_imag
_atom_type_scat_source
C C 0.0033 0.0016 'International Tables Vol C Tables 4.2.6.8 and 6.1.1.4'
H H 0.0000 0.0000 'International Tables Vol C Tables 4.2.6.8 and 6.1.1.4'
N N 0.0061 0.0033 'International Tables Vol C Tables 4.2.6.8 and 6.1.1.4'
O O 0.0106 0.0060 'International Tables Vol C Tables 4.2.6.8 and 6.1.1.4'
Ca Ca 0.2262 0.3064 'International Tables Vol C Tables 4.2.6.8 and 6.1.1.4'
I I -0.4742 1.8119 'International Tables Vol C Tables 4.2.6.8 and 6.1.1.4'

loop_
_geom_angle_atom_site_label_1
_geom_angle_atom_site_label_2
_geom_angle_atom_site_label_3
_geom_angle
O1 C1 N1 125.69(19)
O1 C1 H1 117.2
N1 C1 H1 117.2
N1 C2 H2A 109.5
N1 C2 H2B 109.5
H2A C2 H2B 109.5
N1 C2 H2C 109.5
H2A C2 H2C 109.5
H2B C2 H2C 109.5
N1 C3 H3A 109.5
N1 C3 H3B 109.5
H3A C3 H3B 109.5
N1 C3 H3C 109.5
H3A C3 H3C 109.5
H3B C3 H3C 109.5
O2 C4 N2 124.5(2)
O2 C4 H4 117.8
N2 C4 H4 117.8
N2 C5 H5A 109.5
N2 C5 H5B 109.5
H5A C5 H5B 109.5
N2 C5 H5C 109.5
H5A C5 H5C 109.5
H5B C5 H5C 109.5
N2 C6 H6A 109.5
N2 C6 H6B 109.5
H6A C6 H6B 109.5
N2 C6 H6C 109.5
H6A C6 H6C 109.5
H6B C6 H6C 109.5
O3 C7 N3 124.6(2)
O3 C7 H7C 117.7
N3 C7 H7C 117.7
N3 C8 H8A 109.5
N3 C8 H8B 109.5
H8A C8 H8B 109.5
N3 C8 H8C 109.5
H8A C8 H8C 109.5
H8B C8 H8C 109.5
N3 C9 H9A 109.5
N3 C9 H9B 109.5
H9A C9 H9B 109.5
N3 C9 H9C 109.5
H9A C9 H9C 109.5
H9B C9 H9C 109.5
O4 C10 N4 124.6(2)
O4 C10 H10 117.7
N4 C10 H10 117.7
N4 C11 H11A 109.5
N4 C11 H11B 109.5
H11A C11 H11B 109.5
N4 C11 H11C 109.5
H11A C11 H11C 109.5
H11B C11 H11C 109.5
N4 C12 H12A 109.5
N4 C12 H12B 109.5
H12A C12 H12B 109.5
N4 C12 H12C 109.5
H12A C12 H12C 109.5
H12B C12 H12C 109.5
O5 C13 N5 125.6(2)
O5 C13 H13 117.2
N5 C13 H13 117.2
N5 C14 H14A 109.5
N5 C14 H14B 109.5
H14A C14 H14B 109.5
N5 C14 H14C 109.5
H14A C14 H14C 109.5
H14B C14 H14C 109.5
N5 C15 H15A 109.5
N5 C15 H15B 109.5
H15A C15 H15B 109.5
N5 C15 H15C 109.5
H15A C15 H15C 109.5
H15B C15 H15C 109.5
O6 C16 N6 124.74(19)
O6 C16 H16 117.6
N6 C16 H16 117.6
N6 C17 H17A 109.5
N6 C17 H17B 109.5
H17A C17 H17B 109.5
N6 C17 H17C 109.5
H17A C17 H17C 109.5
H17B C17 H17C 109.5
N6 C18 H18A 109.5
N6 C18 H18B 109.5
H18A C18 H18B 109.5
N6 C18 H18C 109.5
H18A C18 H18C 109.5
H18B C18 H18C 109.5
O5 Ca1 O1 92.52(7)
O5 Ca1 O3 89.16(6)
O1 Ca1 O3 178.31(6)
O5 Ca1 O4 90.64(7)
O1 Ca1 O4 88.91(6)
O3 Ca1 O4 91.24(6)
O5 Ca1 O6 176.79(6)
O1 Ca1 O6 85.05(6)
O3 Ca1 O6 93.27(6)
O4 Ca1 O6 87.21(6)
O5 Ca1 O2 86.72(6)
O1 Ca1 O2 93.00(6)
O3 Ca1 O2 86.92(6)
O4 Ca1 O2 176.81(6)
O6 Ca1 O2 95.50(6)
C1 N1 C3 121.61(19)
C1 N1 C2 120.94(19)
C3 N1 C2 117.4(2)
C4 N2 C6 121.54(18)
C4 N2 C5 121.39(18)
C6 N2 C5 117.00(17)
C7 N3 C9 120.92(19)
C7 N3 C8 121.57(19)
C9 N3 C8 117.50(19)
C10 N4 C12 121.62(19)
C10 N4 C11 121.3(2)
C12 N4 C11 116.97(19)
C13 N5 C14 121.8(2)
C13 N5 C15 120.4(2)
C14 N5 C15 117.7(2)
C16 N6 C18 121.00(18)
C16 N6 C17 121.74(18)
C18 N6 C17 117.25(18)
C1 O1 Ca1 164.23(16)
C4 O2 Ca1 131.50(14)
C7 O3 Ca1 140.09(15)
C10 O4 Ca1 138.35(15)
C13 O5 Ca1 170.28(17)
C16 O6 Ca1 130.08(13)
H7A O7 H7B 104.7(14)

loop_
_geom_bond_atom_site_label_1
_geom_bond_atom_site_label_2
_geom_bond_distance
C1 O1 1.229(2)
C1 N1 1.310(3)
C1 H1 0.9500
C2 N1 1.454(3)
C2 H2A 0.9800
C2 H2B 0.9800
C2 H2C 0.9800
C3 N1 1.450(3)
C3 H3A 0.9800
C3 H3B 0.9800
C3 H3C 0.9800
C4 O2 1.237(2)
C4 N2 1.320(2)
C4 H4 0.9500
C5 N2 1.457(3)
C5 H5A 0.9800
C5 H5B 0.9800
C5 H5C 0.9800
C6 N2 1.452(3)
C6 H6A 0.9800
C6 H6B 0.9800
C6 H6C 0.9800
C7 O3 1.239(2)
C7 N3 1.307(3)
C7 H7C 0.9500
C8 N3 1.460(3)
C8 H8A 0.9800
C8 H8B 0.9800
C8 H8C 0.9800
C9 N3 1.444(3)
C9 H9A 0.9800
C9 H9B 0.9800
C9 H9C 0.9800
C10 O4 1.234(3)
C10 N4 1.315(3)
C10 H10 0.9500
C11 N4 1.458(3)
C11 H11A 0.9800
C11 H11B 0.9800
C11 H11C 0.9800
C12 N4 1.441(3)
C12 H12A 0.9800
C12 H12B 0.9800
C12 H12C 0.9800
C13 O5 1.227(3)
C13 N5 1.306(3)
C13 H13 0.9500
C14 N5 1.449(3)
C14 H14A 0.9800
C14 H14B 0.9800
C14 H14C 0.9800
C15 N5 1.459(3)
C15 H15A 0.9800
C15 H15B 0.9800
C15 H15C 0.9800
C16 O6 1.240(2)
C16 N6 1.314(3)
C16 H16 0.9500
C17 N6 1.458(3)
C17 H17A 0.9800
C17 H17B 0.9800
C17 H17C 0.9800
C18 N6 1.449(3)
C18 H18A 0.9800
C18 H18B 0.9800
C18 H18C 0.9800
Ca1 O5 2.2844(16)
Ca1 O1 2.2899(15)
Ca1 O3 2.3154(14)
Ca1 O4 2.3164(15)
Ca1 O6 2.3272(14)
Ca1 O2 2.3286(15)
O7 H7A 0.934(10)
O7 H7B 0.922(10)

loop_
_geom_torsion_atom_site_label_1
_geom_torsion_atom_site_label_2
_geom_torsion_atom_site_label_3
_geom_torsion_atom_site_label_4
_geom_torsion
O1 C1 N1 C3 179.3(2)
O1 C1 N1 C2 -1.1(4)
O2 C4 N2 C6 -1.0(3)
O2 C4 N2 C5 -177.8(2)
O3 C7 N3 C9 1.7(3)
O3 C7 N3 C8 -177.7(2)
O4 C10 N4 C12 -1.3(3)
O4 C10 N4 C11 -178.2(2)
O5 C13 N5 C14 0.2(4)
O5 C13 N5 C15 177.4(2)
O6 C16 N6 C18 1.4(3)
O6 C16 N6 C17 -177.7(2)
N1 C1 O1 Ca1 -80.1(6)
N2 C4 O2 Ca1 -172.34(14)
N3 C7 O3 Ca1 -158.92(16)
N4 C10 O4 Ca1 -173.30(15)
N6 C16 O6 Ca1 -159.43(15)
